data_4072606
loop_
_publ_author_name
'Tsuchiya, Kazuhiro'
'Kondo, Hideo'
'Nagashima, Hideo'

_publ_section_title
;
 Ring Expansion of a Platinacyclopropane to a Platinacyclopentane by
 Double Insertion of Isocyanides into Pt&#x2212;C Bonds
;
_journal_issue 4
_journal_name_full Organometallics
_journal_page_first 1044
_journal_paper_doi 10.1021/om0608713
_journal_volume 26
_journal_year 2007
_chemical_formula_moiety 'C24 H18 N6 Pt '
_chemical_formula_sum 'C24 H18 N6 Pt'
_chemical_formula_weight 585.54
_space_group_IT_number 14
_symmetry_cell_setting monoclinic
_symmetry_Int_Tables_number 14
_symmetry_space_group_name_Hall '-P 2yn'
_symmetry_space_group_name_H-M 'P 1 21/n 1'
_cell_angle_alpha 90.0000
_cell_angle_beta 93.152(5)
_cell_angle_gamma 90.0000
_cell_formula_units_Z 4
_cell_length_a 8.0089(17)
_cell_length_b 12.711(3)
_cell_length_c 21.766(4)
_cell_measurement_reflns_used 6570
_cell_measurement_temperature 123.1
_cell_measurement_theta_max 27.5
_cell_measurement_theta_min 3.0
_cell_volume 2212.5(8)
_computing_cell_refinement CrystalClear
_computing_data_collection CrystalClear
_computing_data_reduction CrystalStructure
_computing_publication_material 'CrystalStructure 3.7.0'
_computing_structure_refinement CRYSTALS
_diffrn_detector_area_resol_mean 7.31
_diffrn_measured_fraction_theta_full 0.971
_diffrn_measured_fraction_theta_max 0.973
_diffrn_measurement_device_type 'Rigaku Saturn'
_diffrn_measurement_method \w
_diffrn_radiation_type 'Mo K\a'
_diffrn_radiation_wavelength 0.71070
_diffrn_reflns_av_R_equivalents 0.038
_diffrn_reflns_limit_h_max 10
_diffrn_reflns_limit_h_min -10
_diffrn_reflns_limit_k_max 16
_diffrn_reflns_limit_k_min -15
_diffrn_reflns_limit_l_max 28
_diffrn_reflns_limit_l_min -21
_diffrn_reflns_number 17337
_diffrn_reflns_theta_full 27.50
_diffrn_reflns_theta_max 27.48
_exptl_absorpt_coefficient_mu 6.340
_exptl_absorpt_correction_T_max 0.565
_exptl_absorpt_correction_T_min 0.454
_exptl_absorpt_correction_type multi-scan
_exptl_absorpt_process_details 'Jacobson, R. (1998) Private communication'
_exptl_crystal_colour brown
_exptl_crystal_density_diffrn 1.758
_exptl_crystal_density_method 'not measured'
_exptl_crystal_description prism
_exptl_crystal_F_000 1128.00
_exptl_crystal_size_max 0.12
_exptl_crystal_size_mid 0.10
_exptl_crystal_size_min 0.09
_refine_diff_density_max 2.14
_refine_diff_density_min -1.19
_refine_ls_extinction_method none
_refine_ls_goodness_of_fit_ref 1.002
_refine_ls_hydrogen_treatment refall
_refine_ls_number_parameters 298
_refine_ls_number_reflns 4947
_refine_ls_R_factor_gt 0.0251
_refine_ls_shift/su_max 0.0000
_refine_ls_structure_factor_coef Fsqd
_refine_ls_weighting_details 'w = 1/[0.9750\s(Fo^2^)]/(4Fo^2^)'
_refine_ls_weighting_scheme calc
_refine_ls_wR_factor_ref 0.0535
_reflns_number_gt 4046
_reflns_number_total 4957
_reflns_threshold_expression F^2^>2.0\s(F^2^)
_cod_data_source_file om0608713si20061201_121449.cif
_cod_data_source_block '__complex1'
_cod_original_formula_sum 'C24 H18 N6 Pt '
_cod_database_code 4072606

loop_
_symmetry_equiv_pos_site_id
_symmetry_equiv_pos_as_xyz
1 +X,+Y,+Z
2 1/2-X,1/2+Y,1/2-Z
3 -X,-Y,-Z
4 1/2+X,1/2-Y,1/2+Z

loop_
_atom_site_label
_atom_site_type_symbol
_atom_site_fract_x
_atom_site_fract_y
_atom_site_fract_z
_atom_site_U_iso_or_equiv
_atom_site_adp_type
_atom_site_occupancy
_atom_site_symmetry_multiplicity
_atom_site_calc_flag
_atom_site_refinement_flags
Pt(1) Pt 0.36557(2) 0.265430(10) 0.135650(10) 0.01362(3) Uani 1.00 1 d .
N(1) N 0.5579(3) 0.1487(2) 0.24359(14) 0.0198(8) Uani 1.00 1 d .
N(2) N 0.5533(4) 0.1751(2) 0.02585(14) 0.0206(8) Uani 1.00 1 d .
N(3) N 0.2818(4) 0.5188(2) 0.23261(16) 0.0271(10) Uani 1.00 1 d .
N(4) N -0.0619(4) 0.2525(2) 0.22001(18) 0.0350(11) Uani 1.00 1 d .
N(5) N 0.2776(4) 0.5365(2) 0.05403(14) 0.0273(10) Uani 1.00 1 d .
N(6) N -0.0591(4) 0.2631(2) 0.03875(17) 0.0285(9) Uani 1.00 1 d .
C(1) C 0.4914(4) 0.1913(2) 0.20266(18) 0.0181(9) Uani 1.00 1 d .
C(2) C 0.6272(4) 0.0968(2) 0.29604(17) 0.0172(9) Uani 1.00 1 d .
C(3) C 0.7411(4) 0.0163(2) 0.28796(18) 0.0206(10) Uani 1.00 1 d .
C(4) C 0.8055(5) -0.0341(2) 0.34082(18) 0.0226(10) Uani 1.00 1 d .
C(5) C 0.7575(5) -0.0045(3) 0.39818(19) 0.0251(11) Uani 1.00 1 d .
C(6) C 0.6422(5) 0.0761(3) 0.40424(19) 0.0227(10) Uani 1.00 1 d .
C(7) C 0.5756(4) 0.1307(2) 0.35350(17) 0.0194(10) Uani 1.00 1 d .
C(8) C 0.7895(5) -0.0156(3) 0.22476(19) 0.0296(12) Uani 1.00 1 d .
C(9) C 0.4516(5) 0.2176(3) 0.3595(2) 0.0302(12) Uani 1.00 1 d .
C(10) C 0.4901(4) 0.2095(2) 0.06753(17) 0.0185(10) Uani 1.00 1 d .
C(11) C 0.6281(4) 0.1204(2) -0.02180(17) 0.0188(9) Uani 1.00 1 d .
C(12) C 0.7337(4) 0.0369(2) -0.00429(18) 0.0201(10) Uani 1.00 1 d .
C(13) C 0.8027(4) -0.0190(2) -0.05148(19) 0.0231(11) Uani 1.00 1 d .
C(14) C 0.7666(5) 0.0078(3) -0.11274(19) 0.0248(11) Uani 1.00 1 d .
C(15) C 0.6620(5) 0.0911(3) -0.12731(18) 0.0230(10) Uani 1.00 1 d .
C(16) C 0.5890(5) 0.1507(2) -0.08225(18) 0.0210(10) Uani 1.00 1 d .
C(17) C 0.7682(5) 0.0104(3) 0.06230(19) 0.0287(12) Uani 1.00 1 d .
C(18) C 0.4736(5) 0.2407(3) -0.0975(2) 0.0317(12) Uani 1.00 1 d .
C(19) C 0.1755(4) 0.3554(2) 0.17056(17) 0.0166(9) Uani 1.00 1 d .
C(20) C 0.1761(4) 0.3631(2) 0.10130(16) 0.0160(9) Uani 1.00 1 d .
C(21) C 0.2334(4) 0.4474(2) 0.20522(17) 0.0179(10) Uani 1.00 1 d .
C(22) C 0.0423(5) 0.2982(3) 0.19785(18) 0.0222(10) Uani 1.00 1 d .
C(23) C 0.2302(5) 0.4604(3) 0.07461(17) 0.0199(10) Uani 1.00 1 d .
C(24) C 0.0428(5) 0.3088(2) 0.06644(17) 0.0201(10) Uani 1.00 1 d .
H(1) H 0.8823 -0.0903 0.3368 0.027 Uiso 1.00 1 c R
H(2) H 0.8054 -0.0384 0.4338 0.030 Uiso 1.00 1 c R
H(3) H 0.6070 0.0942 0.4439 0.027 Uiso 1.00 1 c R
H(4) H 0.7157 -0.0689 0.2090 0.036 Uiso 1.00 1 c R
H(5) H 0.9007 -0.0420 0.2275 0.036 Uiso 1.00 1 c R
H(6) H 0.7834 0.0435 0.1980 0.036 Uiso 1.00 1 c R
H(7) H 0.5081 0.2832 0.3627 0.037 Uiso 1.00 1 c R
H(8) H 0.3904 0.2066 0.3951 0.037 Uiso 1.00 1 c R
H(9) H 0.3769 0.2178 0.3241 0.037 Uiso 1.00 1 c R
H(10) H 0.8769 -0.0756 -0.0418 0.028 Uiso 1.00 1 c R
H(11) H 0.8081 -0.0338 -0.1448 0.030 Uiso 1.00 1 c R
H(12) H 0.6447 0.1109 -0.1693 0.028 Uiso 1.00 1 c R
H(13) H 0.8623 0.0491 0.0783 0.035 Uiso 1.00 1 c R
H(14) H 0.7901 -0.0628 0.0664 0.035 Uiso 1.00 1 c R
H(15) H 0.6732 0.0282 0.0844 0.035 Uiso 1.00 1 c R
H(16) H 0.3624 0.2150 -0.1032 0.038 Uiso 1.00 1 c R
H(17) H 0.5058 0.2728 -0.1345 0.038 Uiso 1.00 1 c R
H(18) H 0.4790 0.2911 -0.0653 0.038 Uiso 1.00 1 c R

loop_
_atom_site_aniso_label
_atom_site_aniso_U_11
_atom_site_aniso_U_22
_atom_site_aniso_U_33
_atom_site_aniso_U_12
_atom_site_aniso_U_13
_atom_site_aniso_U_23
Pt(1) 0.01250(6) 0.01415(6) 0.01418(8) 0.00127(6) 0.00054(5) -0.00017(6)
N(1) 0.0143(16) 0.0181(16) 0.0272(18) 0.0001(12) 0.0008(13) 0.0024(13)
N(2) 0.0156(16) 0.0204(17) 0.0259(19) -0.0037(13) 0.0027(14) -0.0065(13)
N(3) 0.030(2) 0.0278(19) 0.0238(19) 0.0024(15) 0.0011(15) -0.0043(15)
N(4) 0.0269(19) 0.039(2) 0.039(2) 0.0008(17) 0.0090(16) 0.0085(17)
N(5) 0.037(2) 0.0222(19) 0.0228(19) -0.0039(15) -0.0012(15) 0.0032(14)
N(6) 0.0297(19) 0.0249(18) 0.030(2) -0.0015(15) -0.0088(15) 0.0001(15)
C(1) 0.0143(18) 0.0162(18) 0.024(2) 0.0012(14) 0.0029(15) -0.0016(15)
C(2) 0.0132(18) 0.021(2) 0.017(2) 0.0002(14) -0.0018(14) 0.0033(14)
C(3) 0.0143(19) 0.021(2) 0.026(2) 0.0003(15) 0.0001(16) -0.0013(15)
C(4) 0.021(2) 0.018(2) 0.029(2) 0.0072(15) -0.0002(17) 0.0021(16)
C(5) 0.028(2) 0.026(2) 0.020(2) -0.0012(17) -0.0063(17) 0.0037(16)
C(6) 0.025(2) 0.027(2) 0.016(2) -0.0021(17) 0.0015(16) -0.0023(16)
C(7) 0.0188(19) 0.0164(19) 0.023(2) -0.0009(15) 0.0016(15) -0.0007(15)
C(8) 0.031(2) 0.031(2) 0.027(2) 0.0078(19) 0.0039(18) -0.0052(18)
C(9) 0.033(2) 0.029(2) 0.029(2) 0.0078(19) 0.0062(18) -0.0013(17)
C(10) 0.0186(19) 0.020(2) 0.017(2) -0.0018(15) -0.0017(15) 0.0028(14)
C(11) 0.0150(18) 0.020(2) 0.022(2) -0.0050(15) 0.0058(15) -0.0069(15)
C(12) 0.0139(19) 0.022(2) 0.024(2) -0.0059(15) 0.0029(15) -0.0031(15)
C(13) 0.017(2) 0.017(2) 0.036(2) -0.0045(15) 0.0052(17) -0.0021(16)
C(14) 0.025(2) 0.023(2) 0.027(2) -0.0077(17) 0.0104(17) -0.0102(16)
C(15) 0.025(2) 0.026(2) 0.019(2) -0.0106(17) 0.0044(16) -0.0031(15)
C(16) 0.0184(19) 0.020(2) 0.025(2) -0.0058(15) -0.0016(16) -0.0028(15)
C(17) 0.023(2) 0.033(2) 0.030(2) -0.0033(18) 0.0019(18) 0.0027(18)
C(18) 0.034(2) 0.029(2) 0.032(2) 0.0014(19) 0.0007(19) 0.0015(18)
C(19) 0.0140(18) 0.0175(19) 0.0184(19) 0.0020(14) 0.0007(14) 0.0017(14)
C(20) 0.0171(18) 0.0168(18) 0.0140(18) 0.0030(14) -0.0003(14) 0.0003(14)
C(21) 0.022(2) 0.019(2) 0.0126(19) 0.0071(15) 0.0035(15) 0.0018(14)
C(22) 0.0182(19) 0.025(2) 0.024(2) 0.0070(16) 0.0024(16) 0.0019(16)
C(23) 0.022(2) 0.023(2) 0.015(2) 0.0029(16) -0.0012(15) -0.0027(15)
C(24) 0.026(2) 0.0164(18) 0.018(2) 0.0043(16) -0.0012(16) 0.0033(15)

loop_
_atom_type_symbol
_atom_type_description
_atom_type_scat_dispersion_real
_atom_type_scat_dispersion_imag
_atom_type_scat_source
C C 0.003 0.002
;
International Tables for Crystallography
(1992, Vol. C, Tables 4.2.6.8 and 6.1.1.4)
;
H H 0.000 0.000
;
International Tables for Crystallography
(1992, Vol. C, Table 6.1.1.4)
;
N N 0.006 0.003
;
International Tables for Crystallography
(1992, Vol. C, Tables 4.2.6.8 and 6.1.1.4)
;
Pt Pt -1.703 8.390
;
International Tables for Crystallography
(1992, Vol. C, Tables 4.2.6.8 and 6.1.1.4)
;

loop_
_geom_angle_atom_site_label_1
_geom_angle_atom_site_label_2
_geom_angle_atom_site_label_3
_geom_angle
C(1) Pt(1) C(10) 97.21(15)
C(1) Pt(1) C(19) 110.36(15)
C(1) Pt(1) C(20) 153.04(15)
C(10) Pt(1) C(19) 152.41(14)
C(10) Pt(1) C(20) 109.71(14)
C(19) Pt(1) C(20) 42.71(14)
C(1) N(1) C(2) 175.4(3)
C(10) N(2) C(11) 172.8(3)
Pt(1) C(1) N(1) 176.5(3)
N(1) C(2) C(3) 118.4(3)
N(1) C(2) C(7) 117.1(3)
C(3) C(2) C(7) 124.5(3)
C(2) C(3) C(4) 116.8(3)
C(2) C(3) C(8) 121.2(3)
C(4) C(3) C(8) 121.9(3)
C(3) C(4) C(5) 120.9(3)
C(4) C(5) C(6) 120.4(3)
C(5) C(6) C(7) 121.5(3)
C(2) C(7) C(6) 115.8(3)
C(2) C(7) C(9) 122.2(3)
C(6) C(7) C(9) 121.9(3)
Pt(1) C(10) N(2) 175.6(3)
N(2) C(11) C(12) 116.7(3)
N(2) C(11) C(16) 118.5(3)
C(12) C(11) C(16) 124.7(3)
C(11) C(12) C(13) 116.5(3)
C(11) C(12) C(17) 120.7(3)
C(13) C(12) C(17) 122.7(3)
C(12) C(13) C(14) 120.9(3)
C(13) C(14) C(15) 120.1(3)
C(14) C(15) C(16) 122.0(3)
C(11) C(16) C(15) 115.8(3)
C(11) C(16) C(18) 121.7(3)
C(15) C(16) C(18) 122.5(3)
Pt(1) C(19) C(20) 68.20(19)
Pt(1) C(19) C(21) 114.4(2)
Pt(1) C(19) C(22) 116.4(2)
C(20) C(19) C(21) 116.6(3)
C(20) C(19) C(22) 119.0(3)
C(21) C(19) C(22) 114.4(3)
Pt(1) C(20) C(19) 69.09(19)
Pt(1) C(20) C(23) 115.4(2)
Pt(1) C(20) C(24) 114.1(2)
C(19) C(20) C(23) 118.3(3)
C(19) C(20) C(24) 116.7(3)
C(23) C(20) C(24) 115.2(3)
N(3) C(21) C(19) 178.7(4)
N(4) C(22) C(19) 179.2(4)
N(5) C(23) C(20) 178.0(4)
N(6) C(24) C(20) 177.7(4)
C(3) C(4) H(1) 118.8
C(5) C(4) H(1) 120.2
C(4) C(5) H(2) 119.7
C(6) C(5) H(2) 119.8
C(5) C(6) H(3) 119.7
C(7) C(6) H(3) 118.8
C(3) C(8) H(4) 109.6
C(3) C(8) H(5) 109.0
C(3) C(8) H(6) 109.8
H(4) C(8) H(5) 109.5
H(4) C(8) H(6) 109.5
H(5) C(8) H(6) 109.5
C(7) C(9) H(7) 109.8
C(7) C(9) H(8) 109.8
C(7) C(9) H(9) 108.8
H(7) C(9) H(8) 109.5
H(7) C(9) H(9) 109.5
H(8) C(9) H(9) 109.5
C(12) C(13) H(10) 119.5
C(14) C(13) H(10) 119.5
C(13) C(14) H(11) 120.3
C(15) C(14) H(11) 119.5
C(14) C(15) H(12) 118.7
C(16) C(15) H(12) 119.2
C(12) C(17) H(13) 109.7
C(12) C(17) H(14) 109.6
C(12) C(17) H(15) 109.1
H(13) C(17) H(14) 109.5
H(13) C(17) H(15) 109.5
H(14) C(17) H(15) 109.5
C(16) C(18) H(16) 109.2
C(16) C(18) H(17) 108.8
C(16) C(18) H(18) 110.4
H(16) C(18) H(17) 109.5
H(16) C(18) H(18) 109.5
H(17) C(18) H(18) 109.5

loop_
_geom_bond_atom_site_label_1
_geom_bond_atom_site_label_2
_geom_bond_distance
Pt(1) C(1) 1.967(3)
Pt(1) C(10) 1.965(3)
Pt(1) C(19) 2.081(3)
Pt(1) C(20) 2.068(3)
N(1) C(1) 1.148(4)
N(1) C(2) 1.406(4)
N(2) C(10) 1.149(5)
N(2) C(11) 1.409(5)
N(3) C(21) 1.142(5)
N(4) C(22) 1.145(5)
N(5) C(23) 1.140(5)
N(6) C(24) 1.146(5)
C(2) C(3) 1.388(5)
C(2) C(7) 1.407(5)
C(3) C(4) 1.391(5)
C(3) C(8) 1.505(5)
C(4) C(5) 1.379(5)
C(5) C(6) 1.390(5)
C(6) C(7) 1.386(5)
C(7) C(9) 1.496(5)
C(11) C(12) 1.397(5)
C(11) C(16) 1.390(5)
C(12) C(13) 1.388(5)
C(12) C(17) 1.499(5)
C(13) C(14) 1.391(5)
C(14) C(15) 1.376(5)
C(15) C(16) 1.393(5)
C(16) C(18) 1.497(5)
C(19) C(20) 1.511(5)
C(19) C(21) 1.453(5)
C(19) C(22) 1.446(5)
C(20) C(23) 1.443(5)
C(20) C(24) 1.450(5)
C(4) H(1) 0.950
C(5) H(2) 0.950
C(6) H(3) 0.950
C(8) H(4) 0.950
C(8) H(5) 0.950
C(8) H(6) 0.950
C(9) H(7) 0.950
C(9) H(8) 0.950
C(9) H(9) 0.950
C(13) H(10) 0.950
C(14) H(11) 0.950
C(15) H(12) 0.950
C(17) H(13) 0.950
C(17) H(14) 0.950
C(17) H(15) 0.950
C(18) H(16) 0.950
C(18) H(17) 0.950
C(18) H(18) 0.950

loop_
_geom_contact_atom_site_label_1
_geom_contact_atom_site_label_2
_geom_contact_distance
_geom_contact_site_symmetry_2
N(1) N(3) 3.248(4) 54502
N(1) N(4) 3.383(4) 65501
N(2) N(6) 3.297(4) 65501
N(2) C(12) 3.557(4) 65503
N(2) C(13) 3.543(5) 65503
N(3) N(1) 3.248(4) 55502
N(3) C(1) 3.452(5) 55502
N(3) C(2) 3.446(5) 55502
N(3) C(8) 3.535(5) 65502
N(3) C(14) 3.392(5) 45504
N(3) C(15) 3.534(5) 45504
N(4) N(1) 3.383(4) 45501
N(4) C(4) 3.554(5) 55502
N(5) C(5) 3.411(5) 45404
N(5) C(6) 3.567(5) 55502
N(5) C(9) 3.548(5) 55502
N(5) C(18) 3.561(5) 66503
N(6) N(2) 3.297(4) 45501
N(6) C(11) 3.308(5) 45501
N(6) C(12) 3.424(5) 45501
N(6) C(17) 3.546(5) 45501
C(1) N(3) 3.452(5) 54502
C(2) N(3) 3.446(5) 54502
C(2) C(21) 3.455(5) 54502
C(4) N(4) 3.554(5) 54502
C(4) C(22) 3.572(5) 54502
C(5) N(5) 3.411(5) 55504
C(5) C(24) 3.494(5) 54502
C(6) N(5) 3.567(5) 54502
C(6) C(18) 3.532(5) 55504
C(6) C(23) 3.380(5) 54502
C(7) C(21) 3.583(5) 54502
C(8) N(3) 3.535(5) 64502
C(9) N(5) 3.548(5) 54502
C(9) C(15) 3.383(5) 45504
C(10) C(13) 3.376(5) 65503
C(11) N(6) 3.308(5) 65501
C(11) C(12) 3.592(5) 65503
C(12) N(2) 3.557(4) 65503
C(12) N(6) 3.424(5) 65501
C(12) C(11) 3.592(5) 65503
C(13) N(2) 3.543(5) 65503
C(13) C(10) 3.376(5) 65503
C(13) C(17) 3.460(5) 75503
C(14) N(3) 3.392(5) 55404
C(15) N(3) 3.534(5) 55404
C(15) C(9) 3.383(5) 55404
C(16) C(17) 3.564(5) 65503
C(17) N(6) 3.546(5) 65501
C(17) C(13) 3.460(5) 75503
C(17) C(16) 3.564(5) 65503
C(18) N(5) 3.561(5) 66503
C(18) C(6) 3.532(5) 45404
C(21) C(2) 3.455(5) 55502
C(21) C(7) 3.583(5) 55502
C(22) C(4) 3.572(5) 55502
C(23) C(6) 3.380(5) 55502
C(24) C(5) 3.494(5) 55502
Pt(1) H(1) 2.769 65502
Pt(1) H(11) 3.268 65503
N(3) H(1) 3.448 65502
N(3) H(5) 2.753 65502
N(3) H(9) 3.060 55502
N(3) H(11) 2.672 45504
N(3) H(12) 2.957 45504
N(4) H(1) 3.428 55502
N(4) H(4) 3.044 55502
N(4) H(6) 2.959 45501
N(4) H(12) 3.335 45504
N(4) H(17) 3.200 45504
N(5) H(2) 3.469 65502
N(5) H(2) 2.638 45404
N(5) H(3) 3.169 55502
N(5) H(3) 3.165 45404
N(5) H(8) 2.806 55502
N(5) H(17) 3.409 66503
N(5) H(18) 2.934 66503
N(6) H(2) 3.278 55502
N(6) H(3) 3.103 45404
N(6) H(8) 3.153 45404
N(6) H(10) 2.794 65503
N(6) H(13) 2.932 45501
C(1) H(1) 3.093 65502
C(1) H(11) 3.319 65503
C(5) H(18) 3.314 55504
C(6) H(16) 3.197 55504
C(6) H(18) 3.219 55504
C(7) H(16) 3.126 55504
C(9) H(12) 3.319 45504
C(9) H(16) 3.453 55504
C(9) H(17) 3.582 45504
C(10) H(1) 3.410 65502
C(10) H(2) 3.600 65502
C(10) H(10) 3.416 65503
C(11) H(8) 3.597 55404
C(11) H(14) 3.512 65503
C(11) H(15) 3.299 65503
C(12) H(10) 3.260 75503
C(13) H(10) 3.402 75503
C(13) H(13) 2.803 75503
C(13) H(14) 3.455 75503
C(14) H(7) 3.346 55404
C(14) H(13) 3.110 75503
C(15) H(4) 3.436 65503
C(15) H(7) 3.216 55404
C(15) H(8) 3.178 55404
C(15) H(9) 3.191 55404
C(15) H(15) 3.263 65503
C(16) H(8) 3.080 55404
C(16) H(9) 3.576 55404
C(16) H(14) 3.271 65503
C(16) H(15) 3.093 65503
C(17) H(10) 3.017 75503
C(17) H(16) 3.193 65503
C(18) H(4) 3.543 65503
C(18) H(8) 3.417 55404
C(18) H(14) 3.192 65503
C(19) H(12) 3.535 45504
C(20) H(3) 3.484 45404
C(21) H(1) 3.294 65502
C(21) H(5) 3.207 65502
C(21) H(9) 3.597 55502
C(21) H(11) 3.465 45504
C(21) H(12) 2.955 45504
C(22) H(4) 3.420 55502
C(22) H(12) 3.180 45504
C(23) H(2) 3.307 45404
C(23) H(3) 3.198 55502
C(23) H(3) 3.041 45404
C(23) H(8) 3.352 55502
C(24) H(2) 3.398 55502
C(24) H(3) 3.009 45404
C(24) H(10) 3.087 65503
H(1) Pt(1) 2.769 64502
H(1) N(3) 3.448 64502
H(1) N(4) 3.428 54502
H(1) C(1) 3.093 64502
H(1) C(10) 3.410 64502
H(1) C(21) 3.294 64502
H(2) N(5) 3.469 64502
H(2) N(5) 2.638 55504
H(2) N(6) 3.278 54502
H(2) C(10) 3.600 64502
H(2) C(23) 3.307 55504
H(2) C(24) 3.398 54502
H(2) H(18) 3.437 55504
H(3) N(5) 3.169 54502
H(3) N(5) 3.165 55504
H(3) N(6) 3.103 55504
H(3) C(20) 3.484 55504
H(3) C(23) 3.198 54502
H(3) C(23) 3.041 55504
H(3) C(24) 3.009 55504
H(3) H(16) 3.369 55504
H(3) H(18) 3.333 55504
H(4) N(4) 3.044 54502
H(4) C(15) 3.436 65503
H(4) C(18) 3.543 65503
H(4) C(22) 3.420 54502
H(4) H(7) 3.354 64502
H(4) H(12) 3.016 65503
H(4) H(16) 2.998 65503
H(4) H(17) 3.490 65503
H(5) N(3) 2.753 64502
H(5) C(21) 3.207 64502
H(5) H(7) 3.080 64502
H(5) H(11) 3.173 75503
H(6) N(4) 2.959 65501
H(6) H(11) 3.532 75503
H(7) C(14) 3.346 45504
H(7) C(15) 3.216 45504
H(7) H(4) 3.354 65502
H(7) H(5) 3.080 65502
H(7) H(11) 3.564 45504
H(7) H(12) 3.247 45504
H(7) H(14) 2.923 65502
H(7) H(16) 2.894 55504
H(8) N(5) 2.806 54502
H(8) N(6) 3.153 55504
H(8) C(11) 3.597 45504
H(8) C(15) 3.178 45504
H(8) C(16) 3.080 45504
H(8) C(18) 3.417 45504
H(8) C(23) 3.352 54502
H(8) H(12) 3.303 45504
H(8) H(17) 3.123 45504
H(8) H(18) 3.452 45504
H(9) N(3) 3.060 54502
H(9) C(15) 3.191 45504
H(9) C(16) 3.576 45504
H(9) C(21) 3.597 54502
H(9) H(12) 2.872 45504
H(9) H(17) 3.155 45504
H(10) N(6) 2.794 65503
H(10) C(10) 3.416 65503
H(10) C(12) 3.260 75503
H(10) C(13) 3.402 75503
H(10) C(17) 3.017 75503
H(10) C(24) 3.087 65503
H(10) H(10) 3.239 75503
H(10) H(13) 2.299 75503
H(10) H(14) 3.264 75503
H(11) Pt(1) 3.268 65503
H(11) N(3) 2.672 55404
H(11) C(1) 3.319 65503
H(11) C(21) 3.465 55404
H(11) H(5) 3.173 75503
H(11) H(6) 3.532 75503
H(11) H(7) 3.564 55404
H(11) H(13) 2.946 75503
H(12) N(3) 2.957 55404
H(12) N(4) 3.335 55404
H(12) C(9) 3.319 55404
H(12) C(19) 3.535 55404
H(12) C(21) 2.955 55404
H(12) C(22) 3.180 55404
H(12) H(4) 3.016 65503
H(12) H(7) 3.247 55404
H(12) H(8) 3.303 55404
H(12) H(9) 2.872 55404
H(13) N(6) 2.932 65501
H(13) C(13) 2.803 75503
H(13) C(14) 3.110 75503
H(13) H(10) 2.299 75503
H(13) H(11) 2.946 75503
H(14) C(11) 3.512 65503
H(14) C(13) 3.455 75503
H(14) C(16) 3.271 65503
H(14) C(18) 3.192 65503
H(14) H(7) 2.923 64502
H(14) H(10) 3.264 75503
H(14) H(16) 2.446 65503
H(15) C(11) 3.299 65503
H(15) C(15) 3.263 65503
H(15) C(16) 3.093 65503
H(15) H(16) 3.133 65503
H(16) C(6) 3.197 45404
H(16) C(7) 3.126 45404
H(16) C(9) 3.453 45404
H(16) C(17) 3.193 65503
H(16) H(3) 3.369 45404
H(16) H(4) 2.998 65503
H(16) H(7) 2.894 45404
H(16) H(14) 2.446 65503
H(16) H(15) 3.133 65503
H(17) N(4) 3.200 55404
H(17) N(5) 3.409 66503
H(17) C(9) 3.582 55404
H(17) H(4) 3.490 65503
H(17) H(8) 3.123 55404
H(17) H(9) 3.155 55404
H(18) N(5) 2.934 66503
H(18) C(5) 3.314 45404
H(18) C(6) 3.219 45404
H(18) H(2) 3.437 45404
H(18) H(3) 3.333 45404
H(18) H(8) 3.452 55404

loop_
_geom_torsion_atom_site_label_1
_geom_torsion_atom_site_label_2
_geom_torsion_atom_site_label_3
_geom_torsion_atom_site_label_4
_geom_torsion
C(1) Pt(1) C(10) N(2) 130(4)
C(10) Pt(1) C(1) N(1) -159(5)
C(1) Pt(1) C(19) C(20) -178.7(2)
C(1) Pt(1) C(19) C(21) 70.9(2)
C(1) Pt(1) C(19) C(22) -66.0(3)
C(19) Pt(1) C(1) N(1) 20(5)
C(1) Pt(1) C(20) C(19) 2.7(4)
C(1) Pt(1) C(20) C(23) 115.1(3)
C(1) Pt(1) C(20) C(24) -108.1(3)
C(20) Pt(1) C(1) N(1) 18(5)
C(10) Pt(1) C(19) C(20) -1.4(4)
C(10) Pt(1) C(19) C(21) -111.7(3)
C(10) Pt(1) C(19) C(22) 111.3(3)
C(19) Pt(1) C(10) N(2) -48(4)
C(10) Pt(1) C(20) C(19) 179.33(19)
C(10) Pt(1) C(20) C(23) -68.3(2)
C(10) Pt(1) C(20) C(24) 68.5(3)
C(20) Pt(1) C(10) N(2) -49(4)
C(19) Pt(1) C(20) C(23) 112.4(3)
C(19) Pt(1) C(20) C(24) -110.8(3)
C(20) Pt(1) C(19) C(21) -110.4(3)
C(20) Pt(1) C(19) C(22) 112.6(3)
C(1) N(1) C(2) C(3) 141(4)
C(1) N(1) C(2) C(7) -39(4)
C(2) N(1) C(1) Pt(1) 9(9)
C(10) N(2) C(11) C(12) -40(3)
C(10) N(2) C(11) C(16) 138(2)
C(11) N(2) C(10) Pt(1) -82(5)
N(1) C(2) C(3) C(4) -179.3(3)
N(1) C(2) C(3) C(8) -0.3(5)
N(1) C(2) C(7) C(6) 178.2(3)
N(1) C(2) C(7) C(9) 0.5(5)
C(3) C(2) C(7) C(6) -1.9(5)
C(3) C(2) C(7) C(9) -179.7(3)
C(7) C(2) C(3) C(4) 0.8(5)
C(7) C(2) C(3) C(8) 179.8(3)
C(2) C(3) C(4) C(5) -0.0(5)
C(8) C(3) C(4) C(5) -179.0(3)
C(3) C(4) C(5) C(6) 0.4(6)
C(4) C(5) C(6) C(7) -1.6(6)
C(5) C(6) C(7) C(2) 2.2(5)
C(5) C(6) C(7) C(9) 180.0(3)
N(2) C(11) C(12) C(13) 177.9(3)
N(2) C(11) C(12) C(17) -1.8(5)
N(2) C(11) C(16) C(15) -177.7(3)
N(2) C(11) C(16) C(18) 1.4(5)
C(12) C(11) C(16) C(15) 0.5(5)
C(12) C(11) C(16) C(18) 179.6(3)
C(16) C(11) C(12) C(13) -0.3(5)
C(16) C(11) C(12) C(17) 180.0(3)
C(11) C(12) C(13) C(14) -0.1(4)
C(17) C(12) C(13) C(14) 179.5(3)
C(12) C(13) C(14) C(15) 0.4(6)
C(13) C(14) C(15) C(16) -0.2(5)
C(14) C(15) C(16) C(11) -0.2(5)
C(14) C(15) C(16) C(18) -179.3(3)
Pt(1) C(19) C(20) C(23) -108.4(3)
Pt(1) C(19) C(20) C(24) 107.3(3)
Pt(1) C(19) C(21) N(3) -20(18)
Pt(1) C(19) C(22) N(4) 70(33)
C(20) C(19) C(21) N(3) -97(18)
C(21) C(19) C(20) Pt(1) 107.3(3)
C(21) C(19) C(20) C(23) -1.1(5)
C(21) C(19) C(20) C(24) -145.4(3)
C(20) C(19) C(22) N(4) 149(33)
C(22) C(19) C(20) Pt(1) -109.0(3)
C(22) C(19) C(20) C(23) 142.6(3)
C(22) C(19) C(20) C(24) -1.7(5)
C(21) C(19) C(22) N(4) -67(33)
C(22) C(19) C(21) N(3) 117(18)
Pt(1) C(20) C(23) N(5) -5(8)
Pt(1) C(20) C(24) N(6) -17(10)
C(19) C(20) C(23) N(5) 74(11)
C(19) C(20) C(24) N(6) -94(10)
C(23) C(20) C(24) N(6) 120(10)
C(24) C(20) C(23) N(5) -141(11)
